data_4060732
_journal_name_full Organometallics
_journal_year 2003
_chemical_formula_moiety 'C37 H50 Cl F3 O4 S3 Ru2 '
_chemical_formula_sum 'C37 H50 Cl F3 O4 Ru2 S3'
_chemical_formula_weight 949.57
_space_group_IT_number 4
_symmetry_cell_setting monoclinic
_symmetry_space_group_name_Hall 'P 2yb'
_symmetry_space_group_name_H-M 'P 1 21 1'
_cell_angle_alpha 90
_cell_angle_beta 118.15(5)
_cell_angle_gamma 90
_cell_formula_units_Z 2
_cell_length_a 11.80(1)
_cell_length_b 16.030(8)
_cell_length_c 12.07(1)
_cell_measurement_temperature 296.1
_cell_volume 2012.5(3)
_exptl_crystal_density_diffrn 1.567
_cod_original_sg_symbol_H-M 'P 21'
_cod_original_formula_sum 'C37 H50 Cl F3 O4 S3 Ru2 '
_cod_database_code 4060732

loop_
_symmetry_equiv_pos_as_xyz
x,y,z
-x,y+1/2,-z

loop_
_atom_site_label
_atom_site_type_symbol
_atom_site_fract_x
_atom_site_fract_y
_atom_site_fract_z
_atom_site_U_iso_or_equiv
_atom_site_adp_type
_atom_site_occupancy
_atom_site_symmetry_multiplicity
_atom_site_calc_flag
_atom_site_refinement_flags
_atom_site_disorder_assembly
_atom_site_disorder_group
Ru1 Ru -0.5621(2) -0.3166(4) -0.4246(2) 0.0329(6) Uani 1.00 1 d . . .
Ru2 Ru -0.2974(2) -0.3071(4) -0.2571(2) 0.0349(6) Uani 1.00 1 d . . .
Cl1 Cl -0.5582(8) -0.4590(6) -0.4906(9) 0.051(2) Uani 1.00 1 d . . .
S1 S -0.4584(8) -0.3563(6) -0.2155(8) 0.039(2) Uani 1.00 1 d . . .
S2 S -0.3999(7) -0.2753(6) -0.4700(8) 0.040(2) Uani 1.00 1 d . . .
S3 S 0.025(1) -0.5443(8) -0.256(1) 0.067(3) Uani 1.00 1 d . . .
F1 F 0.069(4) -0.568(2) -0.445(4) 0.13(2) Uani 1.00 1 d . . .
F2 F -0.030(4) -0.666(3) -0.414(5) 0.17(2) Uani 1.00 1 d . . .
F3 F 0.166(3) -0.648(3) -0.296(4) 0.15(2) Uani 1.00 1 d . . .
O1 O -0.276(2) -0.433(1) -0.305(2) 0.048(7) Uani 1.00 1 d . . .
O2 O -0.089(3) -0.502(3) -0.336(4) 0.13(2) Uani 1.00 1 d . . .
O3 O 0.008(4) -0.600(3) -0.177(4) 0.14(2) Uani 1.00 1 d . . .
O4 O 0.131(4) -0.491(3) -0.201(4) 0.14(2) Uani 1.00 1 d . . .
C1 C -0.656(3) -0.191(2) -0.445(3) 0.05(1) Uani 1.00 1 d . . .
C2 C -0.704(3) -0.245(2) -0.390(3) 0.05(1) Uani 1.00 1 d . . .
C3 C -0.767(3) -0.312(3) -0.471(4) 0.07(1) Uani 1.00 1 d . . .
C4 C -0.759(3) -0.294(3) -0.585(4) 0.08(1) Uani 1.00 1 d . . .
C5 C -0.691(4) -0.219(3) -0.566(4) 0.07(1) Uani 1.00 1 d . . .
C6 C -0.609(4) -0.105(2) -0.401(5) 0.10(2) Uani 1.00 1 d . . .
C7 C -0.704(5) -0.230(3) -0.265(4) 0.11(2) Uani 1.00 1 d . . .
C8 C -0.845(4) -0.382(3) -0.457(7) 0.17(3) Uani 1.00 1 d . . .
C9 C -0.816(4) -0.346(4) -0.704(4) 0.20(2) Uani 1.00 1 d . . .
C10 C -0.673(5) -0.172(4) -0.665(5) 0.14(3) Uani 1.00 1 d . . .
C11 C -0.250(3) -0.198(2) -0.129(4) 0.06(1) Uani 1.00 1 d . . .
C12 C -0.201(3) -0.185(2) -0.215(4) 0.05(1) Uani 1.00 1 d . . .
C13 C -0.109(3) -0.247(2) -0.195(3) 0.05(1) Uani 1.00 1 d . . .
C14 C -0.099(3) -0.298(3) -0.095(3) 0.05(1) Uani 1.00 1 d . . .
C15 C -0.184(4) -0.268(3) -0.052(4) 0.06(1) Uani 1.00 1 d . . .
C16 C -0.329(5) -0.141(3) -0.097(5) 0.10(2) Uani 1.00 1 d . . .
C17 C -0.230(4) -0.111(3) -0.298(4) 0.09(1) Uani 1.00 1 d . . .
C18 C -0.019(4) -0.253(3) -0.250(4) 0.08(1) Uani 1.00 1 d . . .
C19 C -0.010(3) -0.374(2) -0.042(4) 0.07(1) Uani 1.00 1 d . . .
C20 C -0.191(4) -0.298(3) 0.062(3) 0.07(1) Uani 1.00 1 d . . .
C21 C -0.452(3) -0.470(2) -0.186(4) 0.05(1) Uani 1.00 1 d . . .
C22 C -0.589(4) -0.495(3) -0.212(5) 0.09(2) Uani 1.00 1 d . . .
C23 C -0.350(4) -0.490(3) -0.056(4) 0.06(1) Uani 1.00 1 d . . .
C24 C -0.364(4) -0.475(3) 0.049(4) 0.08(1) Uani 1.00 1 d . . .
C25 C -0.268(6) -0.495(3) 0.169(4) 0.09(2) Uani 1.00 1 d . . .
C26 C -0.156(5) -0.532(3) 0.184(5) 0.09(2) Uani 1.00 1 d . . .
C27 C -0.142(5) -0.549(3) 0.083(5) 0.09(2) Uani 1.00 1 d . . .
C28 C -0.235(4) -0.528(2) -0.037(4) 0.07(1) Uani 1.00 1 d . . .
C29 C -0.367(3) -0.347(3) -0.570(3) 0.05(1) Uani 1.00 1 d . . .
C30 C -0.228(3) -0.331(3) -0.547(3) 0.08(1) Uani 1.00 1 d . . .
C31 C -0.463(3) -0.332(3) -0.708(3) 0.06(1) Uani 1.00 1 d . . .
C32 C -0.465(5) -0.259(3) -0.771(4) 0.08(2) Uani 1.00 1 d . . .
C33 C -0.554(6) -0.249(4) -0.896(5) 0.10(2) Uani 1.00 1 d . . .
C34 C -0.640(4) -0.310(6) -0.958(4) 0.10(2) Uani 1.00 1 d . . .
C35 C -0.640(4) -0.381(4) -0.899(4) 0.08(2) Uani 1.00 1 d . . .
C36 C -0.553(4) -0.393(3) -0.772(4) 0.07(1) Uani 1.00 1 d . . .
C37 C 0.052(4) -0.609(3) -0.359(5) 0.08(2) Uani 1.00 1 d . . .
H1 H -0.540(4) -0.107(2) -0.318(5) 0.10(2) Uiso 1.00 1 c . . .
H2 H -0.581(4) -0.079(2) -0.455(5) 0.10(2) Uiso 1.00 1 c . . .
H3 H -0.678(4) -0.073(2) -0.401(5) 0.10(2) Uiso 1.00 1 c . . .
H4 H -0.618(5) -0.223(3) -0.200(4) 0.14(3) Uiso 1.00 1 c . . .
H5 H -0.752(5) -0.181(3) -0.270(4) 0.14(3) Uiso 1.00 1 c . . .
H6 H -0.741(5) -0.277(3) -0.246(4) 0.14(3) Uiso 1.00 1 c . . .
H7 H -0.933(4) -0.375(3) -0.516(7) 0.20(4) Uiso 1.00 1 c . . .
H8 H -0.815(4) -0.433(3) -0.472(7) 0.20(4) Uiso 1.00 1 c . . .
H9 H -0.836(4) -0.382(3) -0.374(7) 0.20(4) Uiso 1.00 1 c . . .
H10 H -0.877(4) -0.313(4) -0.771(4) 0.18(4) Uiso 1.00 1 c . . .
H11 H -0.750(4) -0.362(4) -0.722(4) 0.18(4) Uiso 1.00 1 c . . .
H12 H -0.857(4) -0.394(4) -0.693(4) 0.18(4) Uiso 1.00 1 c . . .
H13 H -0.625(5) -0.123(4) -0.630(5) 0.18(4) Uiso 1.00 1 c . . .
H14 H -0.628(5) -0.207(4) -0.695(5) 0.18(4) Uiso 1.00 1 c . . .
H15 H -0.754(5) -0.158(4) -0.733(5) 0.18(4) Uiso 1.00 1 c . . .
H16 H -0.277(5) -0.116(3) -0.017(5) 0.11(2) Uiso 1.00 1 c . . .
H17 H -0.364(5) -0.098(3) -0.159(5) 0.11(2) Uiso 1.00 1 c . . .
H18 H -0.397(5) -0.171(3) -0.094(5) 0.11(2) Uiso 1.00 1 c . . .
H19 H -0.201(4) -0.062(3) -0.246(4) 0.09(2) Uiso 1.00 1 c . . .
H20 H -0.187(4) -0.115(3) -0.347(4) 0.09(2) Uiso 1.00 1 c . . .
H21 H -0.320(4) -0.107(3) -0.352(4) 0.09(2) Uiso 1.00 1 c . . .
H22 H -0.024(4) -0.307(3) -0.283(4) 0.08(2) Uiso 1.00 1 c . . .
H23 H -0.043(4) -0.213(3) -0.316(4) 0.08(2) Uiso 1.00 1 c . . .
H24 H 0.067(4) -0.242(3) -0.187(4) 0.08(2) Uiso 1.00 1 c . . .
H25 H -0.061(3) -0.422(2) -0.053(4) 0.07(1) Uiso 1.00 1 c . . .
H26 H 0.038(3) -0.380(2) -0.086(4) 0.07(1) Uiso 1.00 1 c . . .
H27 H 0.047(3) -0.366(2) 0.044(4) 0.07(1) Uiso 1.00 1 c . . .
H28 H -0.257(4) -0.268(3) 0.069(3) 0.08(2) Uiso 1.00 1 c . . .
H29 H -0.210(4) -0.356(3) 0.055(3) 0.08(2) Uiso 1.00 1 c . . .
H30 H -0.111(4) -0.288(3) 0.135(3) 0.08(2) Uiso 1.00 1 c . . .
H31 H -0.609(4) -0.463(3) -0.158(5) 0.09(2) Uiso 1.00 1 c . . .
H32 H -0.650(4) -0.484(3) -0.297(5) 0.09(2) Uiso 1.00 1 c . . .
H33 H -0.591(4) -0.553(3) -0.195(5) 0.09(2) Uiso 1.00 1 c . . .
H34 H -0.168(3) -0.341(3) -0.461(3) 0.09(2) Uiso 1.00 1 c . . .
H35 H -0.209(3) -0.368(3) -0.599(3) 0.09(2) Uiso 1.00 1 c . . .
H36 H -0.220(3) -0.275(3) -0.568(3) 0.09(2) Uiso 1.00 1 c . . .
H37 H -0.375(3) -0.403(3) -0.548(3) 0.06(1) Uiso 1.00 1 c . . .
H38 H -0.433(3) -0.499(2) -0.244(4) 0.06(1) Uiso 1.00 1 c . . .
H39 H -0.441(4) -0.450(3) 0.039(4) 0.09(2) Uiso 1.00 1 c . . .
H40 H -0.279(6) -0.484(3) 0.240(4) 0.10(2) Uiso 1.00 1 c . . .
H41 H -0.089(5) -0.545(3) 0.266(5) 0.09(2) Uiso 1.00 1 c . . .
H42 H -0.065(5) -0.575(3) 0.095(5) 0.10(2) Uiso 1.00 1 c . . .
H43 H -0.222(4) -0.540(2) -0.107(4) 0.08(1) Uiso 1.00 1 c . . .
H44 H -0.406(5) -0.215(3) -0.726(4) 0.09(2) Uiso 1.00 1 c . . .
H45 H -0.556(6) -0.199(4) -0.940(5) 0.13(3) Uiso 1.00 1 c . . .
H46 H -0.701(4) -0.304(6) -1.045(4) 0.11(2) Uiso 1.00 1 c . . .
H47 H -0.699(4) -0.424(4) -0.945(4) 0.10(2) Uiso 1.00 1 c . . .
H48 H -0.557(4) -0.442(3) -0.728(4) 0.07(1) Uiso 1.00 1 c . . .

loop_
_atom_site_aniso_label
_atom_site_aniso_U_11
_atom_site_aniso_U_22
_atom_site_aniso_U_33
_atom_site_aniso_U_12
_atom_site_aniso_U_13
_atom_site_aniso_U_23
Ru1 0.023(1) 0.036(1) 0.034(1) 0.004(1) 0.0077(9) 0.001(1)
Ru2 0.024(1) 0.036(1) 0.035(1) -0.001(1) 0.006(1) -0.002(2)
Cl1 0.036(4) 0.046(5) 0.056(5) 0.001(4) 0.010(4) -0.012(4)
S1 0.031(4) 0.043(5) 0.039(5) 0.002(4) 0.012(4) 0.001(4)
S2 0.031(4) 0.049(5) 0.038(5) 0.000(3) 0.013(3) 0.000(4)
S3 0.043(5) 0.080(8) 0.079(7) 0.007(5) 0.030(5) -0.002(6)
F1 0.20(4) 0.12(3) 0.12(3) -0.02(3) 0.10(3) -0.03(3)
F2 0.12(3) 0.16(4) 0.27(5) -0.10(3) 0.12(3) -0.13(4)
F3 0.10(2) 0.15(4) 0.20(4) 0.05(2) 0.06(3) -0.02(3)
O1 0.04(1) 0.05(1) 0.04(1) 0.01(1) 0.00(1) -0.00(1)
O2 0.08(2) 0.16(4) 0.13(3) 0.08(3) 0.03(2) -0.02(3)
O3 0.15(4) 0.18(5) 0.12(4) 0.01(3) 0.09(3) 0.04(4)
O4 0.09(3) 0.18(4) 0.19(4) -0.07(3) 0.08(3) -0.11(4)
C1 0.03(2) 0.05(2) 0.06(2) 0.02(2) 0.02(2) 0.02(2)
C2 0.04(2) 0.06(2) 0.05(2) 0.01(2) 0.02(2) -0.00(2)
C3 0.02(1) 0.05(2) 0.12(3) -0.00(2) 0.03(2) 0.01(3)
C4 0.02(2) 0.10(4) 0.07(3) 0.03(2) -0.02(2) -0.02(3)
C5 0.06(3) 0.10(4) 0.06(3) 0.04(3) 0.04(2) 0.04(3)
C6 0.05(2) 0.04(2) 0.16(5) 0.00(2) 0.01(3) 0.01(3)
C7 0.13(4) 0.15(5) 0.07(3) 0.09(4) 0.07(3) 0.04(3)
C8 0.03(2) 0.10(4) 0.4(1) 0.01(2) 0.08(4) 0.08(5)
C9 0.09(3) 0.24(8) 0.10(3) 0.10(4) -0.08(3) -0.12(4)
C10 0.14(5) 0.20(7) 0.12(4) 0.12(5) 0.09(4) 0.12(4)
C11 0.04(2) 0.04(2) 0.07(3) -0.00(2) 0.01(2) -0.03(2)
C12 0.04(2) 0.03(2) 0.06(2) -0.01(2) 0.00(2) -0.01(2)
C13 0.03(2) 0.06(2) 0.04(2) -0.01(2) -0.00(2) -0.01(2)
C14 0.03(1) 0.06(3) 0.04(2) -0.01(2) -0.01(1) -0.02(2)
C15 0.05(2) 0.08(3) 0.05(2) -0.00(2) 0.01(2) -0.02(2)
C16 0.07(3) 0.10(4) 0.09(4) 0.01(3) 0.02(3) -0.04(3)
C17 0.06(3) 0.07(3) 0.10(3) -0.01(2) 0.01(2) 0.02(3)
C18 0.04(2) 0.08(3) 0.08(3) -0.04(2) 0.02(2) -0.00(3)
C19 0.04(2) 0.08(3) 0.06(3) -0.01(2) -0.01(2) -0.02(2)
C20 0.08(3) 0.09(4) 0.04(2) -0.01(3) 0.02(2) -0.01(2)
C21 0.04(2) 0.05(2) 0.06(3) 0.00(2) 0.01(2) 0.02(2)
C22 0.06(2) 0.06(3) 0.11(4) -0.02(2) 0.02(3) 0.04(3)
C23 0.04(2) 0.05(2) 0.05(2) 0.00(2) 0.01(2) 0.01(2)
C24 0.08(3) 0.08(3) 0.07(3) 0.01(3) 0.04(2) 0.02(2)
C25 0.13(4) 0.08(3) 0.05(3) -0.02(3) 0.03(3) 0.01(2)
C26 0.08(4) 0.07(3) 0.07(3) 0.00(3) -0.01(3) 0.03(3)
C27 0.06(3) 0.10(4) 0.08(3) -0.00(3) 0.00(3) 0.03(3)
C28 0.06(2) 0.06(2) 0.08(3) 0.02(2) 0.03(2) 0.02(2)
C29 0.04(2) 0.08(3) 0.04(2) 0.01(2) 0.01(1) -0.00(2)
C30 0.04(2) 0.12(5) 0.07(2) 0.00(2) 0.03(2) -0.01(3)
C31 0.05(2) 0.08(3) 0.04(2) 0.01(2) 0.01(2) 0.00(2)
C32 0.09(3) 0.09(4) 0.06(3) 0.00(3) 0.04(3) 0.02(3)
C33 0.12(5) 0.12(5) 0.07(4) 0.02(4) 0.06(4) 0.04(3)
C34 0.06(3) 0.18(6) 0.05(3) 0.02(5) 0.01(2) 0.03(5)
C35 0.06(3) 0.13(5) 0.05(3) 0.01(3) 0.03(3) -0.01(3)
C36 0.06(2) 0.08(3) 0.05(2) 0.02(2) 0.01(2) 0.01(2)
C37 0.05(3) 0.07(3) 0.11(4) -0.01(2) 0.04(3) -0.01(3)

loop_
_geom_bond_atom_site_label_1
_geom_bond_site_symmetry_1
_geom_bond_atom_site_label_2
_geom_bond_site_symmetry_2
_geom_bond_distance
_geom_bond_publ_flag
Ru1 . Ru2 . 2.811(4) yes
Ru1 . Cl1 . 2.425(9) yes
Ru1 . S1 . 2.314(9) yes
Ru1 . S2 . 2.321(9) yes
Ru1 . C1 . 2.26(3) yes
Ru1 . C2 . 2.23(4) yes
Ru1 . C3 . 2.21(3) yes
Ru1 . C4 . 2.24(3) yes
Ru1 . C5 . 2.28(4) yes
Ru2 . S1 . 2.319(9) yes
Ru2 . S2 . 2.321(9) yes
Ru2 . O1 . 2.15(2) yes
Ru2 . C11 . 2.22(3) yes
Ru2 . C12 . 2.21(3) yes
Ru2 . C13 . 2.20(3) yes
Ru2 . C14 . 2.24(3) yes
Ru2 . C15 . 2.27(4) yes
S1 . C21 . 1.86(4) yes
S2 . C29 . 1.84(4) yes
S3 . O2 . 1.41(3) yes
S3 . O3 . 1.40(4) yes
S3 . O4 . 1.40(4) yes
S3 . C37 . 1.75(5) yes
F1 . C37 . 1.32(6) yes
F2 . C37 . 1.26(5) yes
F3 . C37 . 1.35(5) yes
C1 . C2 . 1.36(5) yes
C1 . C5 . 1.39(6) yes
C1 . C6 . 1.49(5) yes
C2 . C3 . 1.40(6) yes
C2 . C7 . 1.53(5) yes
C3 . C4 . 1.46(6) yes
C3 . C8 . 1.51(6) yes
C4 . C5 . 1.40(7) yes
C4 . C9 . 1.51(6) yes
C5 . C10 . 1.52(6) yes
C6 . H1 . 0.950(1) no
C6 . H2 . 0.9500(6) no
C6 . H3 . 0.9500(6) no
C7 . H4 . 0.9501(9) no
C7 . H5 . 0.9500(4) no
C7 . H6 . 0.9500(4) no
C8 . H7 . 0.9500(9) no
C8 . H8 . 0.9500(4) no
C8 . H9 . 0.950(1) no
C9 . H10 . 0.9500(7) no
C9 . H11 . 0.9500(7) no
C9 . H12 . 0.9500(4) no
C10 . H13 . 0.9500(4) no
C10 . H14 . 0.9501(5) no
C10 . H15 . 0.9500(9) no
C11 . C12 . 1.42(6) yes
C11 . C15 . 1.43(5) yes
C11 . C16 . 1.49(5) yes
C12 . C13 . 1.42(5) yes
C12 . C17 . 1.48(5) yes
C13 . C14 . 1.41(5) yes
C13 . C18 . 1.50(5) yes
C14 . C15 . 1.41(5) yes
C14 . C19 . 1.53(6) yes
C15 . C20 . 1.50(5) yes
C16 . H16 . 0.9500(8) no
C16 . H17 . 0.9501(6) no
C16 . H18 . 0.9500(6) no
C17 . H19 . 0.9500(5) no
C17 . H20 . 0.9500(7) no
C17 . H21 . 0.9500(9) no
C18 . H22 . 0.9500(4) no
C18 . H23 . 0.9500(6) no
C18 . H24 . 0.9500(9) no
C19 . H25 . 0.9500(4) no
C19 . H26 . 0.9500(7) no
C19 . H27 . 0.950(1) no
C20 . H28 . 0.9500(6) no
C20 . H29 . 0.9500(5) no
C20 . H30 . 0.9500(9) no
C21 . C22 . 1.54(5) yes
C21 . C23 . 1.49(5) yes
C21 . H38 . 0.9500(6) no
C22 . H31 . 0.9500(6) no
C22 . H32 . 0.950(1) no
C22 . H33 . 0.9500(5) no
C23 . C24 . 1.37(6) yes
C23 . C28 . 1.40(6) yes
C24 . C25 . 1.40(6) yes
C24 . H39 . 0.9500(7) no
C25 . C26 . 1.37(7) yes
C25 . H40 . 0.9500(8) no
C26 . C27 . 1.33(7) yes
C26 . H41 . 0.9500(9) no
C27 . C28 . 1.38(6) yes
C27 . H42 . 0.9500(7) no
C28 . H43 . 0.9500(8) no
C29 . C30 . 1.56(4) yes
C29 . C31 . 1.53(4) yes
C29 . H37 . 0.9500(5) no
C30 . H34 . 0.950(1) no
C30 . H35 . 0.9500(5) no
C30 . H36 . 0.9500(5) no
C31 . C32 . 1.39(6) yes
C31 . C36 . 1.38(6) yes
C32 . C33 . 1.38(7) yes
C32 . H44 . 0.9501(5) no
C33 . C34 . 1.36(9) yes
C33 . H45 . 0.9500(4) no
C34 . C35 . 1.34(9) yes
C34 . H46 . 0.950(1) no
C35 . C36 . 1.40(6) yes
C35 . H47 . 0.9500(5) no
C36 . H48 . 0.9501(4) no
